data_7700722
loop_
_publ_author_name
'Lecourt, Constance'
'Madanamoothoo, Warren'
'Ferreol, Vivian'
'B\'elanger-Desmarais, Nicolas'
'Khrouz, Lhoussain'
'Tommasino, Jean-Bernard'
'Reber, Christian'
'Desroches, C\'edric'
'Luneau, Dominique'

_publ_section_title
;
 Mononuclear manganese(iii) complexes with reduced imino nitroxide
 radicals by single-electron transfer and intermolecular hydrogen bonds as
 an intramolecular structural driving force.
;
_journal_issue 35
_journal_name_full 'Dalton transactions (Cambridge, England : 2003)'
_journal_page_first 13378
_journal_page_last 13387
_journal_paper_doi 10.1039/c9dt02158b
_journal_volume 48
_journal_year 2019
_chemical_formula_moiety 'C22 H36 Cl1 Mn1 N8 O8'
_chemical_formula_sum 'C22 H40 Cl Mn N8 O9'
_chemical_formula_weight 651.01
_space_group_crystal_system monoclinic
_space_group_IT_number 14
_space_group_name_Hall '-P 2yn'
_space_group_name_H-M_alt 'P 1 21/n 1'
_symmetry_space_group_name_Hall '-P 2yn'
_symmetry_space_group_name_H-M 'P 1 21/n 1'
_atom_sites_solution_hydrogens mixed
_atom_sites_solution_primary iterative
_audit_creation_date 2019-07-10
_audit_creation_method
;
Olex2 1.2
(compiled 2018.05.29 svn.r3508 for OlexSys, GUI svn.r5506)
;
_audit_update_record
;
2019-07-10 deposited with the CCDC.    2019-07-12 downloaded from the CCDC.
;
_cell_angle_alpha 90
_cell_angle_beta 94.784(5)
_cell_angle_gamma 90
_cell_formula_units_Z 4
_cell_length_a 7.2158(3)
_cell_length_b 15.3124(10)
_cell_length_c 27.3569(15)
_cell_measurement_reflns_used 4070
_cell_measurement_temperature 293
_cell_measurement_theta_max 3.263
_cell_measurement_theta_min 27.814
_cell_volume 3012.2(3)
_computing_molecular_graphics 'Olex2 (Dolomanov et al., 2009)'
_computing_publication_material 'Olex2 (Dolomanov et al., 2009)'
_computing_structure_refinement 'ShelXL (Sheldrick, 2015)'
_computing_structure_solution 'SIR2014 (Burla et al., 2015)'
_diffrn_ambient_temperature 293
_diffrn_detector 'CCD plate'
_diffrn_detector_area_resol_mean 8.2634
_diffrn_detector_type Onyx
_diffrn_measured_fraction_theta_full 0.999
_diffrn_measured_fraction_theta_max 0.999
_diffrn_measurement_details
;
#__ type_ start__ end____ width___ exp.time_
  1 omega  -18.00   28.00   1.0000  125.0000
omega____ theta____ kappa____ phi______ frames
    -       -9.9046  -99.0000  -30.0000 46

#__ type_ start__ end____ width___ exp.time_
  2 omega  -77.00  -24.00   1.0000  125.0000
omega____ theta____ kappa____ phi______ frames
    -       -9.9046  -38.0000 -150.0000 53

#__ type_ start__ end____ width___ exp.time_
  3 omega  -41.00   63.00   1.0000  125.0000
omega____ theta____ kappa____ phi______ frames
    -       -9.9046   77.0000   90.0000 104
;
_diffrn_measurement_device 'four-circle diffractometer'
_diffrn_measurement_device_type 'Xcalibur, Onyx'
_diffrn_measurement_method '\w scans'
_diffrn_orient_matrix_UB_11 0.0639681000
_diffrn_orient_matrix_UB_12 -0.0349263000
_diffrn_orient_matrix_UB_13 0.0040774000
_diffrn_orient_matrix_UB_21 0.0719382000
_diffrn_orient_matrix_UB_22 0.0268443000
_diffrn_orient_matrix_UB_23 -0.0078725000
_diffrn_orient_matrix_UB_31 0.0212023000
_diffrn_orient_matrix_UB_32 0.0143683000
_diffrn_orient_matrix_UB_33 0.0244724000
_diffrn_radiation_monochromator graphite
_diffrn_radiation_probe x-ray
_diffrn_radiation_type MoK\a
_diffrn_radiation_wavelength 0.71073
_diffrn_reflns_av_R_equivalents 0.0550
_diffrn_reflns_av_unetI/netI 0.0728
_diffrn_reflns_Laue_measured_fraction_full 0.999
_diffrn_reflns_Laue_measured_fraction_max 0.999
_diffrn_reflns_limit_h_max 8
_diffrn_reflns_limit_h_min -8
_diffrn_reflns_limit_k_max 18
_diffrn_reflns_limit_k_min -16
_diffrn_reflns_limit_l_max 26
_diffrn_reflns_limit_l_min -33
_diffrn_reflns_number 17167
_diffrn_reflns_point_group_measured_fraction_full 0.999
_diffrn_reflns_point_group_measured_fraction_max 0.999
_diffrn_reflns_theta_full 25.242
_diffrn_reflns_theta_max 25.998
_diffrn_reflns_theta_min 2.869
_diffrn_source 'Enhance (Mo) X-ray Source'
_exptl_absorpt_coefficient_mu 0.588
_exptl_absorpt_correction_T_max 1.00000
_exptl_absorpt_correction_T_min 0.86933
_exptl_absorpt_correction_type multi-scan
_exptl_absorpt_process_details
;
CrysAlisPro, Agilent Technologies,
Version 1.171.37.35 (release 13-08-2014 CrysAlis171 .NET)
(compiled Aug 13 2014,18:06:01)
Empirical absorption correction using spherical harmonics,
 implemented in SCALE3 ABSPACK scaling algorithm.
;
_exptl_crystal_colour 'dull dark brown'
_exptl_crystal_colour_lustre dull
_exptl_crystal_colour_modifier dark
_exptl_crystal_colour_primary brown
_exptl_crystal_density_diffrn 1.436
_exptl_crystal_density_method 'not measured'
_exptl_crystal_description needle
_exptl_crystal_F_000 1368
_exptl_crystal_size_max 0.1
_exptl_crystal_size_mid 0.05
_exptl_crystal_size_min 0.01
_refine_diff_density_max 0.441
_refine_diff_density_min -0.285
_refine_diff_density_rms 0.062
_refine_ls_extinction_method none
_refine_ls_goodness_of_fit_ref 0.943
_refine_ls_hydrogen_treatment mixed
_refine_ls_matrix_type full
_refine_ls_number_parameters 495
_refine_ls_number_reflns 5897
_refine_ls_number_restraints 185
_refine_ls_restrained_S_all 0.961
_refine_ls_R_factor_all 0.1053
_refine_ls_R_factor_gt 0.0622
_refine_ls_shift/su_max 0.016
_refine_ls_shift/su_mean 0.001
_refine_ls_structure_factor_coef Fsqd
_refine_ls_weighting_details 'w=1/[\s^2^(Fo^2^)+(0.0740P)^2^+4.2400P] where P=(Fo^2^+2Fc^2^)/3'
_refine_ls_weighting_scheme calc
_refine_ls_wR_factor_gt 0.1411
_refine_ls_wR_factor_ref 0.1677
_reflns_Friedel_coverage 0.000
_reflns_number_gt 3874
_reflns_number_total 5897
_reflns_threshold_expression 'I > 2\s(I)'
_cod_data_source_file c9dt02158b2.cif
_cod_data_source_block vf17b_2
_cod_depositor_comments 'Adding full bibliography for 7700721--7700722.cif.'
_cod_original_sg_symbol_H-M 'P 1 21/c 1'
_cod_database_code 7700722
_shelx_shelxl_version_number 2018/3
_shelx_space_group_comment
;
The symmetry employed for this shelxl refinement is uniquely defined
by the following loop, which should always be used as a source of
symmetry information in preference to the above space-group names.
They are only intended as comments.
;
_cell_oxdiff_angle_alpha 89.898(5)
_cell_oxdiff_angle_beta 94.770(4)
_cell_oxdiff_angle_gamma 90.029(4)
_cell_oxdiff_length_a 7.2207(3)
_cell_oxdiff_length_b 15.3082(10)
_cell_oxdiff_length_c 27.3453(15)
_cell_oxdiff_measurement_reflns_used 4070
_cell_oxdiff_volume 3012.2(3)
_shelx_estimated_absorpt_t_max 0.994
_shelx_estimated_absorpt_t_min 0.944
_reflns_odcompleteness_completeness 99.86
_reflns_odcompleteness_iscentric 1
_reflns_odcompleteness_theta 26.32
_olex2_refinement_description
;
1. Fixed Uiso
 At 1.2 times of:
  All C(H) groups, All N(H) groups
 At 1.5 times of:
  All C(H,H,H) groups, All O(H) groups, All O(H,H) groups
2. Restrained distances
 O2MA-H2MA
 0.85 with sigma of 0.01
 O2MB-H2MB
 0.85 with sigma of 0.01
 C2MA-H2MA
 1.873048 with sigma of 0.02
 Mn-H2MA
 2.80199 with sigma of 0.02
 C2MB-H2MB
 1.874778 with sigma of 0.02
 Mn-H2MB
 2.81746 with sigma of 0.02
 Cl1-O1CL \\sim Cl1A-O1CM
 with sigma of 0.02
 Cl1-O2CL \\sim Cl1A-O2CM
 with sigma of 0.02
 Cl1-O4CL \\sim Cl1A-O4CM
 with sigma of 0.02
 Cl1-O3CL \\sim Cl1A-O3CM
 with sigma of 0.02
 O1CL-O2CL \\sim O1CM-O2CM
 with sigma of 0.04
 O1CL-O4CL \\sim O1CM-O4CM
 with sigma of 0.04
 O1CL-O3CL \\sim O1CM-O3CM
 with sigma of 0.04
 O2CL-O4CL \\sim O2CM-O4CM
 with sigma of 0.04
 O2CL-O3CL \\sim O2CM-O3CM
 with sigma of 0.04
 O4CL-O3CL \\sim O4CM-O3CM
 with sigma of 0.04
 N1B-C1B \\sim N1B-C1C
 with sigma of 0.02
 N2B-C2B \\sim N2C-C2C
 with sigma of 0.02
 N2B-C7B \\sim N2C-C7B
 with sigma of 0.02
 C1B-C2B \\sim C1C-C2C
 with sigma of 0.02
 C1B-C3B \\sim C1C-C3C
 with sigma of 0.02
 C1B-C4B \\sim C1C-C4C
 with sigma of 0.02
 C2B-C5B \\sim C2C-C5C
 with sigma of 0.02
 C2B-C6B \\sim C2C-C6C
 with sigma of 0.02
 N1B-C2B \\sim N1B-C2C
 with sigma of 0.04
 N1B-C3B \\sim N1B-C3C
 with sigma of 0.04
 N1B-C4B \\sim N1B-C4C
 with sigma of 0.04
 N2B-C1B \\sim N2C-C1C
 with sigma of 0.04
 N2B-C5B \\sim N2C-C5C
 with sigma of 0.04
 N2B-C6B \\sim N2C-C6C
 with sigma of 0.04
 C1B-C5B \\sim C1C-C5C
 with sigma of 0.04
 C1B-C6B \\sim C1C-C6C
 with sigma of 0.04
 C2B-C3B \\sim C2C-C3C
 with sigma of 0.04
 C2B-C4B \\sim C2C-C4C
 with sigma of 0.04
 C2B-C7B \\sim C2C-C7B
 with sigma of 0.04
 C3B-C4B \\sim C3C-C4C
 with sigma of 0.04
 C5B-C6B \\sim C5C-C6C
 with sigma of 0.04
3. Uiso/Uaniso restraints and constraints
Cl1A \\sim Cl1: within 1.7A with sigma of 0.04 and sigma for terminal atoms of
0.08
4. Rigid body (RIGU) restrains
 Cl1A, O3CM, O4CM, O2CM, O1CM
 with sigma for 1-2 distances of 0.001 and sigma for 1-3 distances of 0.001
 N2C, C6C, C5C, C2C, C1C, C3C, C4C
 with sigma for 1-2 distances of 0.001 and sigma for 1-3 distances of 0.001
 N2B, C2B, C6B, C5B, C1B, C3B, C4B
 with sigma for 1-2 distances of 0.001 and sigma for 1-3 distances of 0.001
 Cl1, O4CL, O2CL, O1CL, O3CL
 with sigma for 1-2 distances of 0.001 and sigma for 1-3 distances of 0.001
5. Others
 Fixed Sof: N2B(0.5) H2B(0.5) C1B(0.5) C2B(0.5) C3B(0.5) H3BA(0.5) H3BB(0.5)
 H3BC(0.5) C4B(0.5) H4BA(0.5) H4BB(0.5) H4BC(0.5) C5B(0.5) H5BA(0.5) H5BB(0.5)
 H5BC(0.5) C6B(0.5) H6BA(0.5) H6BB(0.5) H6BC(0.5) Cl1(0.5) O1CL(0.5) O2CL(0.5)
 O4CL(0.5) O3CL(0.5) Cl1A(0.5) O4CM(0.5) O2CM(0.5) O3CM(0.5) O1CM(0.5) N2C(0.5)
 C2C(0.5) C1C(0.5) C5C(0.5) H5CA(0.5) H5CB(0.5) H5CC(0.5) C6C(0.5) H6CA(0.5)
 H6CB(0.5) H6CC(0.5) C4C(0.5) H4CA(0.5) H4CB(0.5) H4CC(0.5) C3C(0.5) H3CA(0.5)
 H3CB(0.5) H3CC(0.5) H2C(0.5)
6.a Free rotating group:
 O1W(H1WA,H1WB)
6.b Me refined with riding coordinates:
 C2MA(H2MC,H2MD,H2ME), C2MB(H2MF,H2MG,H2MH), C3A(H3AA,H3AB,H3AC), C3B(H3BA,
 H3BB,H3BC), C4A(H4AA,H4AB,H4AC), C4B(H4BA,H4BB,H4BC), C5A(H5AA,H5AB,H5AC),
 C5B(H5BA,H5BB,H5BC), C6A(H6AA,H6AB,H6AC), C6B(H6BA,H6BB,H6BC)
6.c Aromatic/amide H refined with riding coordinates:
 N2A(H2A), N2B(H2B), C9A(H9A), C9B(H9B), C10A(H10A), C10B(H10B)
6.d Idealised Me refined as rotating group:
 C5C(H5CA,H5CB,H5CC), C6C(H6CA,H6CB,H6CC), C4C(H4CA,H4CB,H4CC), C3C(H3CA,H3CB,
 H3CC)
;
_olex2_submission_special_instructions 'No special instructions were received'

loop_
_space_group_symop_operation_xyz
'x, y, z'
'-x+1/2, y+1/2, -z+1/2'
'-x, -y, -z'
'x-1/2, -y-1/2, z-1/2'

loop_
_atom_site_label
_atom_site_type_symbol
_atom_site_fract_x
_atom_site_fract_y
_atom_site_fract_z
_atom_site_U_iso_or_equiv
_atom_site_adp_type
_atom_site_occupancy
_atom_site_site_symmetry_order
_atom_site_calc_flag
_atom_site_refinement_flags_posn
_atom_site_refinement_flags_adp
_atom_site_refinement_flags_occupancy
_atom_site_disorder_assembly
_atom_site_disorder_group
Mn Mn 0.02402(7) 0.03883(4) 0.24850(2) 0.0323(2) Uani 1 1 d D . . . .
N1A N -0.1304(4) -0.0006(2) 0.33737(11) 0.0342(8) Uani 1 1 d . . . . .
N1B N 0.1819(4) 0.0829(2) 0.16042(11) 0.0350(8) Uani 1 1 d D . . . .
N2A N -0.3477(5) 0.0618(3) 0.37483(12) 0.0448(9) Uani 1 1 d . . . . .
H2A H -0.453104 0.086338 0.378204 0.054 Uiso 1 1 calc R . . . .
N2B N 0.375(3) 0.0104(13) 0.1198(4) 0.048(4) Uani 0.5 1 d D U P A 1
H2B H 0.445650 -0.032399 0.113055 0.057 Uiso 0.5 1 calc R . P A 1
N3A N -0.2127(4) 0.1047(2) 0.25133(11) 0.0336(7) Uani 1 1 d . . . . .
N3B N 0.2601(4) -0.0268(2) 0.24491(11) 0.0341(8) Uani 1 1 d . . . . .
N4A N -0.4770(4) 0.1470(2) 0.28137(12) 0.0395(8) Uani 1 1 d . . . . .
N4B N 0.5254(4) -0.0684(2) 0.21462(12) 0.0391(8) Uani 1 1 d . . . . .
O1A O -0.0433(4) -0.03528(18) 0.29991(9) 0.0385(7) Uani 1 1 d . . . . .
O1B O 0.0919(3) 0.11435(19) 0.19802(9) 0.0378(7) Uani 1 1 d . . . . .
O2MA O -0.1167(4) -0.04990(19) 0.19220(10) 0.0421(7) Uani 1 1 d D . . . .
H2MA H -0.2363(14) -0.0510(18) 0.1890(13) 0.063 Uiso 1 1 d DR . . . .
O2MB O 0.1638(3) 0.1271(2) 0.30558(10) 0.0418(7) Uani 1 1 d D . . . .
H2MB H 0.2836(14) 0.1299(18) 0.3077(13) 0.063 Uiso 1 1 d DR . . . .
C1A C -0.1111(6) -0.0438(3) 0.38604(15) 0.0442(10) Uani 1 1 d . . . . .
C1B C 0.1279(14) 0.1105(7) 0.1093(3) 0.038(2) Uani 0.5 1 d D U P A 1
C2A C -0.2259(6) 0.0226(3) 0.41494(15) 0.0489(11) Uani 1 1 d . . . . .
C2B C 0.3016(17) 0.0771(9) 0.0842(4) 0.043(3) Uani 0.5 1 d D U P A 1
C2MA C -0.0601(7) -0.1348(4) 0.1797(3) 0.087(2) Uani 1 1 d D . . . .
H2MC H -0.146180 -0.157948 0.154283 0.131 Uiso 1 1 calc R . . . .
H2MD H 0.061852 -0.132201 0.168142 0.131 Uiso 1 1 calc R . . . .
H2ME H -0.057619 -0.171791 0.208018 0.131 Uiso 1 1 calc R . . . .
C2MB C 0.1086(7) 0.2130(3) 0.3166(2) 0.0683(15) Uani 1 1 d D . . . .
H2MF H 0.192059 0.236341 0.342528 0.102 Uiso 1 1 calc R . . . .
H2MG H 0.111653 0.248993 0.287967 0.102 Uiso 1 1 calc R . . . .
H2MH H -0.015439 0.211973 0.326866 0.102 Uiso 1 1 calc R . . . .
C3A C 0.0899(7) -0.0531(4) 0.40415(17) 0.0705(16) Uani 1 1 d . . . . .
H3AA H 0.099354 -0.081201 0.435643 0.106 Uiso 1 1 calc R . . . .
H3AB H 0.152634 -0.087775 0.381370 0.106 Uiso 1 1 calc R . . . .
H3AC H 0.146445 0.003587 0.407043 0.106 Uiso 1 1 calc R . . . .
C3B C -0.0513(13) 0.0611(8) 0.0928(4) 0.054(2) Uani 0.5 1 d D U P A 1
H3BA H -0.091552 0.077048 0.059673 0.082 Uiso 0.5 1 calc R . P A 1
H3BB H -0.028254 -0.000653 0.094464 0.082 Uiso 0.5 1 calc R . P A 1
H3BC H -0.146316 0.075858 0.113931 0.082 Uiso 0.5 1 calc R . P A 1
C4A C -0.2036(8) -0.1319(3) 0.37978(18) 0.0670(15) Uani 1 1 d . . . . .
H4AA H -0.194139 -0.162141 0.410625 0.101 Uiso 1 1 calc R . . . .
H4AB H -0.332316 -0.124197 0.368680 0.101 Uiso 1 1 calc R . . . .
H4AC H -0.143234 -0.165407 0.356054 0.101 Uiso 1 1 calc R . . . .
C4B C 0.0902(16) 0.2074(7) 0.1077(4) 0.058(2) Uani 0.5 1 d D U P A 1
H4BA H 0.055276 0.224789 0.074489 0.087 Uiso 0.5 1 calc R . P A 1
H4BB H -0.008962 0.220682 0.127788 0.087 Uiso 0.5 1 calc R . P A 1
H4BC H 0.200371 0.238296 0.119778 0.087 Uiso 0.5 1 calc R . P A 1
C5A C -0.3366(8) -0.0158(4) 0.45352(19) 0.0803(18) Uani 1 1 d . . . . .
H5AA H -0.253743 -0.040695 0.479065 0.120 Uiso 1 1 calc R . . . .
H5AB H -0.409724 0.029171 0.467054 0.120 Uiso 1 1 calc R . . . .
H5AC H -0.417279 -0.060408 0.439213 0.120 Uiso 1 1 calc R . . . .
C5B C 0.4475(17) 0.1487(10) 0.0807(5) 0.063(3) Uani 0.5 1 d D U P A 1
H5BA H 0.400747 0.192274 0.057578 0.095 Uiso 0.5 1 calc R . P A 1
H5BB H 0.474276 0.175181 0.112288 0.095 Uiso 0.5 1 calc R . P A 1
H5BC H 0.559204 0.123759 0.069917 0.095 Uiso 0.5 1 calc R . P A 1
C6A C -0.1052(8) 0.0962(4) 0.4376(2) 0.0793(18) Uani 1 1 d . . . . .
H6AA H -0.023277 0.073446 0.463988 0.119 Uiso 1 1 calc R . . . .
H6AB H -0.033077 0.120941 0.413073 0.119 Uiso 1 1 calc R . . . .
H6AC H -0.183074 0.140479 0.449895 0.119 Uiso 1 1 calc R . . . .
C6B C 0.255(2) 0.0374(11) 0.0345(4) 0.065(4) Uani 0.5 1 d D U P A 1
H6BA H 0.207359 0.081882 0.012086 0.098 Uiso 0.5 1 calc R . P A 1
H6BB H 0.364453 0.012117 0.022887 0.098 Uiso 0.5 1 calc R . P A 1
H6BC H 0.162070 -0.007073 0.036839 0.098 Uiso 0.5 1 calc R . P A 1
C7A C -0.2699(5) 0.0535(3) 0.33255(14) 0.0350(9) Uani 1 1 d . . . . .
C7B C 0.3165(5) 0.0260(3) 0.16380(14) 0.0339(9) Uani 1 1 d D . . . .
C8A C -0.3232(5) 0.1001(3) 0.28865(13) 0.0319(9) Uani 1 1 d . . . . .
C8B C 0.3700(5) -0.0221(3) 0.20744(13) 0.0328(9) Uani 1 1 d . . . . .
C9A C -0.3044(5) 0.1581(3) 0.21793(14) 0.0404(10) Uani 1 1 d . . . . .
H9A H -0.264308 0.174592 0.187838 0.048 Uiso 1 1 calc R . . . .
C9B C 0.3544(5) -0.0805(3) 0.27797(14) 0.0386(9) Uani 1 1 d . . . . .
H9B H 0.315355 -0.097771 0.308041 0.046 Uiso 1 1 calc R . . . .
C10A C -0.4646(5) 0.1829(3) 0.23630(15) 0.0433(10) Uani 1 1 d . . . . .
H10A H -0.553561 0.219229 0.220376 0.052 Uiso 1 1 calc R . . . .
C10B C 0.5148(5) -0.1041(3) 0.25938(15) 0.0414(10) Uani 1 1 d . . . . .
H10B H 0.605039 -0.139953 0.275188 0.050 Uiso 1 1 calc R . . . .
Cl1 Cl 0.0700(11) 0.7449(4) 0.0416(2) 0.0594(18) Uani 0.5 1 d D U P B 1
O1W O -0.4258(9) -0.1325(4) 0.0805(2) 0.132(2) Uani 1 1 d . . . . .
H1WA H -0.529791 -0.137530 0.063680 0.198 Uiso 1 1 d G . . . .
H1WB H -0.365207 -0.177698 0.073343 0.198 Uiso 1 1 d G . . . .
O1CL O 0.062(3) 0.7053(11) 0.0865(4) 0.139(5) Uani 0.5 1 d D U P B 1
O2CL O -0.024(2) 0.6992(9) 0.0030(4) 0.120(4) Uani 0.5 1 d D U P B 1
O4CL O 0.233(2) 0.7794(13) 0.0305(8) 0.162(7) Uani 0.5 1 d D U P B 1
O3CL O -0.035(2) 0.8168(9) 0.0483(6) 0.139(4) Uani 0.5 1 d D U P B 1
Cl1A Cl 0.0907(17) 0.7411(8) 0.0428(4) 0.121(4) Uani 0.5 1 d D U P C 2
O4CM O 0.223(3) 0.7371(15) 0.0101(8) 0.213(9) Uani 0.5 1 d D U P C 2
O2CM O -0.078(2) 0.7511(19) 0.0158(10) 0.265(13) Uani 0.5 1 d D U P C 2
O3CM O 0.147(5) 0.8149(13) 0.0687(8) 0.296(13) Uani 0.5 1 d D U P C 2
O1CM O 0.1106(18) 0.6664(9) 0.0704(5) 0.109(4) Uani 0.5 1 d D U P C 2
N2C N 0.404(2) 0.0274(12) 0.1226(4) 0.044(4) Uani 0.5 1 d D U P A 2
C2C C 0.2979(19) 0.0759(9) 0.0831(4) 0.050(3) Uani 0.5 1 d D U P A 2
C1C C 0.1584(16) 0.1279(8) 0.1124(4) 0.051(3) Uani 0.5 1 d D U P A 2
C5C C 0.434(2) 0.1338(11) 0.0574(5) 0.085(4) Uani 0.5 1 d D U P A 2
H5CA H 0.502893 0.169740 0.081225 0.128 Uiso 0.5 1 calc GR . P A 2
H5CB H 0.365733 0.170287 0.033666 0.128 Uiso 0.5 1 calc GR . P A 2
H5CC H 0.518459 0.097593 0.041116 0.128 Uiso 0.5 1 calc GR . P A 2
C6C C 0.213(3) 0.0120(12) 0.0463(5) 0.090(5) Uani 0.5 1 d D U P A 2
H6CA H 0.309097 -0.022694 0.033783 0.135 Uiso 0.5 1 calc GR . P A 2
H6CB H 0.146637 0.043018 0.019841 0.135 Uiso 0.5 1 calc GR . P A 2
H6CC H 0.128289 -0.025410 0.061788 0.135 Uiso 0.5 1 calc GR . P A 2
C4C C 0.209(2) 0.2235(7) 0.1209(5) 0.074(3) Uani 0.5 1 d D U P A 2
H4CA H 0.131680 0.248219 0.144134 0.111 Uiso 0.5 1 calc GR . P A 2
H4CB H 0.191417 0.254750 0.090458 0.111 Uiso 0.5 1 calc GR . P A 2
H4CC H 0.337343 0.227768 0.133474 0.111 Uiso 0.5 1 calc GR . P A 2
C3C C -0.0452(14) 0.1239(11) 0.0927(4) 0.077(3) Uani 0.5 1 d D U P A 2
H3CA H -0.081678 0.064068 0.087724 0.115 Uiso 0.5 1 calc GR . P A 2
H3CB H -0.061388 0.154696 0.062053 0.115 Uiso 0.5 1 calc GR . P A 2
H3CC H -0.120692 0.150474 0.115841 0.115 Uiso 0.5 1 calc GR . P A 2
H2C H 0.433(13) -0.013(6) 0.120(4) 0.03(3) Uiso 0.5 1 d . . P D 2

loop_
_atom_site_aniso_label
_atom_site_aniso_U_11
_atom_site_aniso_U_22
_atom_site_aniso_U_33
_atom_site_aniso_U_23
_atom_site_aniso_U_13
_atom_site_aniso_U_12
Mn 0.0263(3) 0.0409(4) 0.0302(3) 0.0037(3) 0.0064(2) 0.0045(3)
N1A 0.0325(16) 0.044(2) 0.0267(16) 0.0062(15) 0.0063(13) 0.0034(15)
N1B 0.0293(16) 0.047(2) 0.0299(17) 0.0029(15) 0.0071(13) 0.0045(15)
N2A 0.0393(18) 0.065(3) 0.0314(18) 0.0025(17) 0.0093(15) 0.0108(17)
N2B 0.050(7) 0.061(7) 0.033(5) 0.005(5) 0.009(5) 0.017(6)
N3A 0.0280(16) 0.041(2) 0.0316(17) 0.0021(15) 0.0039(13) 0.0014(15)
N3B 0.0293(15) 0.043(2) 0.0301(17) 0.0019(15) 0.0054(13) 0.0015(15)
N4A 0.0288(16) 0.049(2) 0.041(2) 0.0025(17) 0.0049(14) 0.0032(15)
N4B 0.0295(17) 0.046(2) 0.0412(19) -0.0020(16) 0.0024(14) 0.0068(15)
O1A 0.0401(14) 0.0428(17) 0.0344(14) 0.0016(13) 0.0134(12) 0.0068(13)
O1B 0.0391(14) 0.0439(17) 0.0323(14) 0.0040(12) 0.0132(11) 0.0075(13)
O2MA 0.0322(14) 0.0467(18) 0.0477(17) -0.0051(14) 0.0048(13) 0.0024(13)
O2MB 0.0307(13) 0.0504(19) 0.0444(16) -0.0058(14) 0.0033(12) 0.0011(13)
C1A 0.043(2) 0.056(3) 0.034(2) 0.008(2) 0.0033(18) 0.004(2)
C1B 0.036(4) 0.058(5) 0.021(5) 0.010(3) 0.001(3) 0.008(3)
C2A 0.052(2) 0.066(3) 0.030(2) 0.004(2) 0.0088(19) 0.012(2)
C2B 0.038(4) 0.063(5) 0.029(4) 0.007(3) 0.005(3) 0.007(3)
C2MA 0.057(3) 0.067(4) 0.137(6) -0.035(4) -0.001(3) 0.009(3)
C2MB 0.052(3) 0.058(4) 0.095(4) -0.019(3) 0.007(3) 0.006(3)
C3A 0.059(3) 0.109(5) 0.042(3) 0.006(3) -0.001(2) 0.025(3)
C3B 0.037(3) 0.082(6) 0.043(5) 0.010(6) -0.004(3) -0.001(4)
C4A 0.094(4) 0.055(3) 0.054(3) 0.016(3) 0.014(3) -0.002(3)
C4B 0.072(6) 0.059(5) 0.045(6) 0.014(4) 0.017(5) 0.015(4)
C5A 0.090(4) 0.101(5) 0.055(3) 0.022(3) 0.036(3) 0.024(4)
C5B 0.044(4) 0.085(6) 0.061(8) 0.024(6) 0.004(5) -0.006(5)
C6A 0.082(4) 0.091(5) 0.062(3) -0.024(3) -0.011(3) 0.009(3)
C6B 0.069(7) 0.099(9) 0.028(4) -0.004(5) 0.010(4) 0.007(6)
C7A 0.0269(19) 0.043(2) 0.036(2) -0.0008(18) 0.0062(16) -0.0040(18)
C7B 0.0243(18) 0.044(2) 0.033(2) -0.0020(18) 0.0023(15) -0.0016(17)
C8A 0.0243(18) 0.039(2) 0.033(2) -0.0017(18) 0.0050(15) 0.0011(17)
C8B 0.0270(18) 0.039(2) 0.032(2) -0.0034(18) 0.0023(15) 0.0028(17)
C9A 0.040(2) 0.046(3) 0.035(2) 0.009(2) 0.0023(17) 0.008(2)
C9B 0.038(2) 0.043(2) 0.035(2) 0.0051(19) 0.0025(17) 0.0040(19)
C10A 0.034(2) 0.052(3) 0.044(2) 0.008(2) 0.0001(18) 0.011(2)
C10B 0.034(2) 0.044(3) 0.046(2) 0.003(2) -0.0016(18) 0.0113(19)
Cl1 0.081(3) 0.049(3) 0.050(3) 0.010(2) 0.018(3) 0.000(2)
O1W 0.145(5) 0.145(5) 0.107(4) -0.014(4) 0.009(4) 0.050(4)
O1CL 0.167(13) 0.162(12) 0.083(5) 0.036(7) -0.007(5) -0.062(8)
O2CL 0.185(10) 0.099(8) 0.077(5) 0.003(5) 0.007(6) -0.038(8)
O4CL 0.119(6) 0.171(14) 0.202(17) 0.035(11) 0.048(7) -0.053(7)
O3CL 0.142(8) 0.111(7) 0.162(11) -0.027(5) 0.002(8) 0.002(7)
Cl1A 0.130(7) 0.129(8) 0.100(6) 0.034(6) -0.007(5) -0.032(5)
O4CM 0.251(15) 0.210(19) 0.196(15) 0.098(11) 0.129(14) 0.041(15)
O2CM 0.156(9) 0.31(3) 0.31(2) 0.21(2) -0.093(13) -0.052(14)
O3CM 0.50(3) 0.146(9) 0.242(18) -0.073(14) 0.034(17) -0.150(16)
O1CM 0.079(6) 0.125(8) 0.121(10) 0.059(8) -0.003(6) -0.028(6)
N2C 0.043(6) 0.056(7) 0.034(5) -0.009(4) 0.010(4) 0.005(5)
C2C 0.050(5) 0.063(5) 0.037(5) -0.003(3) 0.004(3) -0.001(4)
C1C 0.053(5) 0.058(5) 0.042(6) 0.011(4) 0.007(4) 0.010(4)
C5C 0.077(7) 0.095(9) 0.089(11) 0.029(7) 0.038(7) 0.005(6)
C6C 0.097(10) 0.088(9) 0.077(8) -0.031(8) -0.034(7) 0.013(6)
C4C 0.111(9) 0.057(5) 0.057(7) 0.008(5) 0.025(7) 0.001(5)
C3C 0.053(5) 0.125(9) 0.052(6) 0.024(8) 0.006(4) 0.009(5)

loop_
_atom_type_symbol
_atom_type_description
_atom_type_scat_dispersion_real
_atom_type_scat_dispersion_imag
_atom_type_scat_source
C C 0.0033 0.0016 'International Tables Vol C Tables 4.2.6.8 and 6.1.1.4'
H H 0.0000 0.0000 'International Tables Vol C Tables 4.2.6.8 and 6.1.1.4'
Cl Cl 0.1484 0.1585 'International Tables Vol C Tables 4.2.6.8 and 6.1.1.4'
Mn Mn 0.3368 0.7283 'International Tables Vol C Tables 4.2.6.8 and 6.1.1.4'
N N 0.0061 0.0033 'International Tables Vol C Tables 4.2.6.8 and 6.1.1.4'
O O 0.0106 0.0060 'International Tables Vol C Tables 4.2.6.8 and 6.1.1.4'

loop_
_geom_angle_atom_site_label_1
_geom_angle_atom_site_label_2
_geom_angle_atom_site_label_3
_geom_angle
N3A Mn O2MA 89.60(12)
N3A Mn O2MB 90.28(11)
N3B Mn N3A 179.39(13)
N3B Mn O2MA 90.03(12)
N3B Mn O2MB 90.09(12)
O1A Mn N3A 90.05(12)
O1A Mn N3B 90.44(12)
O1A Mn O2MA 91.01(12)
O1A Mn O2MB 88.43(11)
O1B Mn N3A 89.64(12)
O1B Mn N3B 89.88(12)
O1B Mn O1A 179.00(12)
O1B Mn O2MA 89.93(12)
O1B Mn O2MB 90.63(11)
O2MA Mn O2MB 179.43(11)
O1A N1A C1A 119.3(3)
C7A N1A O1A 125.2(3)
C7A N1A C1A 112.9(3)
O1B N1B C1B 120.8(5)
O1B N1B C1C 118.9(5)
C7B N1B O1B 126.0(3)
C7B N1B C1B 113.2(5)
C7B N1B C1C 113.8(5)
C7A N2A C2A 109.8(3)
C7B N2B C2B 110.4(10)
C8A N3A Mn 124.5(3)
C8A N3A C9A 104.8(3)
C9A N3A Mn 130.6(3)
C8B N3B Mn 124.8(3)
C8B N3B C9B 104.1(3)
C9B N3B Mn 130.9(2)
C8A N4A C10A 103.8(3)
C8B N4B C10B 103.9(3)
N1A O1A Mn 119.2(2)
N1B O1B Mn 120.5(2)
C2MA O2MA Mn 127.1(3)
C2MB O2MB Mn 126.3(3)
N1A C1A C2A 98.6(3)
N1A C1A C3A 110.8(4)
N1A C1A C4A 106.8(4)
C3A C1A C2A 115.6(4)
C3A C1A C4A 111.0(4)
C4A C1A C2A 113.0(4)
N1B C1B C2B 99.4(6)
N1B C1B C3B 106.6(8)
N1B C1B C4B 109.9(8)
C3B C1B C2B 113.4(9)
C4B C1B C2B 117.2(9)
C4B C1B C3B 109.4(9)
N2A C2A C1A 101.3(3)
N2A C2A C5A 111.4(4)
N2A C2A C6A 106.7(4)
C5A C2A C1A 115.9(4)
C5A C2A C6A 108.9(4)
C6A C2A C1A 112.1(4)
N2B C2B C1B 101.1(8)
N2B C2B C5B 109.0(11)
N2B C2B C6B 111.0(11)
C5B C2B C1B 112.0(9)
C6B C2B C1B 113.6(10)
C6B C2B C5B 109.7(9)
N1A C7A N2A 110.6(3)
N1A C7A C8A 123.9(3)
N2A C7A C8A 125.5(4)
N1B C7B N2B 110.3(7)
N1B C7B C8B 123.5(3)
N1B C7B N2C 109.3(7)
N2B C7B C8B 125.4(7)
N2C C7B C8B 126.9(7)
N3A C8A C7A 122.0(3)
N4A C8A N3A 113.5(3)
N4A C8A C7A 124.3(3)
N3B C8B C7B 121.8(3)
N4B C8B N3B 113.7(3)
N4B C8B C7B 124.4(3)
C10A C9A N3A 107.6(3)
C10B C9B N3B 107.9(3)
C9A C10A N4A 110.3(4)
N4B C10B C9B 110.3(4)
O1CL Cl1 O2CL 113.6(10)
O4CL Cl1 O1CL 118.4(12)
O4CL Cl1 O2CL 114.0(10)
O4CL Cl1 O3CL 102.9(11)
O3CL Cl1 O1CL 99.8(10)
O3CL Cl1 O2CL 105.5(9)
O4CM Cl1A O2CM 106.8(16)
O4CM Cl1A O3CM 100.5(15)
O4CM Cl1A O1CM 106.0(12)
O2CM Cl1A O3CM 113.2(18)
O1CM Cl1A O2CM 115.7(13)
O1CM Cl1A O3CM 112.9(15)
C7B N2C C2C 112.0(10)
N2C C2C C1C 101.5(9)
N2C C2C C5C 108.3(10)
N2C C2C C6C 108.8(12)
C5C C2C C1C 114.0(10)
C6C C2C C1C 115.7(11)
C6C C2C C5C 108.1(10)
N1B C1C C2C 100.8(7)
N1B C1C C4C 107.6(9)
N1B C1C C3C 109.4(8)
C4C C1C C2C 114.3(10)
C3C C1C C2C 116.3(10)
C3C C1C C4C 107.8(10)

loop_
_geom_bond_atom_site_label_1
_geom_bond_atom_site_label_2
_geom_bond_distance
Mn N3A 1.991(3)
Mn N3B 1.987(3)
Mn O1A 1.901(3)
Mn O1B 1.897(3)
Mn O2MA 2.233(3)
Mn O2MB 2.241(3)
N1A O1A 1.355(4)
N1A C1A 1.483(5)
N1A C7A 1.301(5)
N1B O1B 1.350(4)
N1B C1B 1.482(9)
N1B C7B 1.302(5)
N1B C1C 1.481(11)
N2A C2A 1.475(5)
N2A C7A 1.333(5)
N2B C2B 1.479(11)
N2B C7B 1.329(12)
N3A C8A 1.349(4)
N3A C9A 1.356(5)
N3B C8B 1.349(4)
N3B C9B 1.362(5)
N4A C8A 1.323(5)
N4A C10A 1.360(5)
N4B C8B 1.327(5)
N4B C10B 1.349(5)
O2MA C2MA 1.413(6)
O2MB C2MB 1.414(6)
C1A C2A 1.567(6)
C1A C3A 1.500(6)
C1A C4A 1.509(7)
C1B C2B 1.565(10)
C1B C3B 1.533(11)
C1B C4B 1.508(12)
C2A C5A 1.496(6)
C2A C6A 1.523(7)
C2B C5B 1.529(12)
C2B C6B 1.501(11)
C7A C8A 1.422(5)
C7B C8B 1.428(5)
C7B N2C 1.336(11)
C9A C10A 1.353(5)
C9B C10B 1.352(5)
Cl1 O1CL 1.376(10)
Cl1 O2CL 1.396(11)
Cl1 O4CL 1.348(12)
Cl1 O3CL 1.360(13)
Cl1A O4CM 1.364(13)
Cl1A O2CM 1.376(13)
Cl1A O3CM 1.376(14)
Cl1A O1CM 1.372(11)
N2C C2C 1.471(12)
C2C C1C 1.556(11)
C2C C5C 1.537(12)
C2C C6C 1.498(12)
C1C C4C 1.523(13)
C1C C3C 1.523(12)
